data_4122865
loop_
_publ_author_name
'Mailhol, Damien'
'Willwacher, Jens'
'Kausch-Busies, Nina'
'Rubitski, Elizabeth E.'
'Sobol, Zhanna'
'Schuler, Maik'
'Lam, My-Hanh'
'Musto, Sylvia'
'Loganzo, Frank'
'Maderna, Andreas'
'F\"urstner, Alois'

_publ_section_title
;
 Synthesis, molecular editing, and biological assessment of the potent
 cytotoxin leiodermatolide.
;
_journal_issue 44
_journal_name_full 'Journal of the American Chemical Society'
_journal_page_first 15719
_journal_page_last 15729
_journal_paper_doi 10.1021/ja508846g
_journal_volume 136
_journal_year 2014
_chemical_absolute_configuration rmad
_chemical_compound_source dichloromethane,diethylether
_chemical_formula_moiety 'C34 H51 N O8, H2 O'
_chemical_formula_sum 'C34 H53 N O9'
_chemical_formula_weight 619.77
_space_group_crystal_system orthorhombic
_space_group_IT_number 19
_space_group_name_Hall 'P 2ac 2ab'
_space_group_name_H-M_alt 'P 21 21 21'
_symmetry_cell_setting orthorhombic
_symmetry_Int_Tables_number 19
_symmetry_space_group_name_Hall 'P 2ac 2ab'
_symmetry_space_group_name_H-M 'P 21 21 21'
_atom_sites_solution_hydrogens geom
_atom_sites_solution_primary direct
_atom_sites_solution_secondary difmap
_audit_block_code MID-MB-311
_audit_creation_date 2014-06-10
_audit_creation_method
;
Olex2 1.2
(compiled 2014.05.21 svn.r2940 for OlexSys, GUI svn.r4846)
;
_cell_angle_alpha 90
_cell_angle_beta 90
_cell_angle_gamma 90
_cell_formula_units_Z 4
_cell_length_a 8.7417(5)
_cell_length_b 18.3901(9)
_cell_length_c 21.5680(11)
_cell_measurement_reflns_used 9947
_cell_measurement_temperature 100
_cell_measurement_theta_max 67.5037
_cell_measurement_theta_min 3.1580
_cell_volume 3467.3(3)
_computing_cell_refinement 'SAINT software (Bruker AXS, 2004)'
_computing_data_collection 'APEX2 (Bruker AXS, 2005-2013)'
_computing_data_reduction 'SAINT software (Bruker AXS, 2004)'
_computing_molecular_graphics 'DIAMOND (Crystal Impact GbR, 1997-2012)'
_computing_publication_material 'Olex2 (Dolomanov et al., 2009)'
_computing_structure_refinement 'SHELXL (G. M. Sheldrick, 2013)'
_computing_structure_solution 'SHELXS (G. M. Sheldrick, 2013)'
_diffrn_ambient_temperature 100
_diffrn_detector_area_resol_mean 66.67
_diffrn_measured_fraction_theta_full 0.998
_diffrn_measured_fraction_theta_max 0.995
_diffrn_measurement_device_type 'Bruker AXS X8 Proteum'
_diffrn_measurement_method 'CCD \f- and \w-scans'
_diffrn_radiation_monochromator 'MONTEL graded multilayer optic'
_diffrn_radiation_type Cu-K\a
_diffrn_radiation_wavelength 1.54178
_diffrn_reflns_av_R_equivalents 0.0421
_diffrn_reflns_av_unetI/netI 0.0172
_diffrn_reflns_Laue_measured_fraction_full 0.998
_diffrn_reflns_Laue_measured_fraction_max 0.995
_diffrn_reflns_limit_h_max 10
_diffrn_reflns_limit_h_min -9
_diffrn_reflns_limit_k_max 21
_diffrn_reflns_limit_k_min -22
_diffrn_reflns_limit_l_max 25
_diffrn_reflns_limit_l_min -25
_diffrn_reflns_number 82852
_diffrn_reflns_point_group_measured_fraction_full 0.995
_diffrn_reflns_point_group_measured_fraction_max 0.993
_diffrn_reflns_theta_full 67.679
_diffrn_reflns_theta_max 67.812
_diffrn_reflns_theta_min 3.158
_diffrn_source '0.2 x 2mm^2^ focus rotating anode'
_diffrn_standards_number 0
_exptl_absorpt_coefficient_mu 0.692
_exptl_absorpt_correction_T_max 0.94495
_exptl_absorpt_correction_T_min 0.77987
_exptl_absorpt_correction_type gaussian
_exptl_absorpt_process_details 'SADABS (Bruker AXS, 2012)'
_exptl_crystal_colour colorless
_exptl_crystal_colour_primary colorless
_exptl_crystal_density_diffrn 1.187
_exptl_crystal_description needle
_exptl_crystal_F_000 1344
_exptl_crystal_size_max 0.64
_exptl_crystal_size_mid 0.10
_exptl_crystal_size_min 0.10
_refine_diff_density_max 0.114
_refine_diff_density_min -0.154
_refine_diff_density_rms 0.033
_refine_ls_abs_structure_details
;
 Flack x determined using 2592 quotients [(I+)-(I-)]/[(I+)+(I-)]
 (Parsons, Flack and Wagner, Acta Cryst. B69 (2013) 249-259).
;
_refine_ls_abs_structure_Flack 0.03(4)
_refine_ls_extinction_method none
_refine_ls_goodness_of_fit_ref 1.044
_refine_ls_hydrogen_treatment mixed
_refine_ls_matrix_type full
_refine_ls_number_parameters 417
_refine_ls_number_reflns 6247
_refine_ls_number_restraints 0
_refine_ls_restrained_S_all 1.044
_refine_ls_R_factor_all 0.0284
_refine_ls_R_factor_gt 0.0274
_refine_ls_shift/su_max 0.000
_refine_ls_shift/su_mean 0.000
_refine_ls_structure_factor_coef Fsqd
_refine_ls_weighting_details 'w=1/[\s^2^(Fo^2^)+(0.0326P)^2^+0.8151P] where P=(Fo^2^+2Fc^2^)/3'
_refine_ls_weighting_scheme calc
_refine_ls_wR_factor_gt 0.0666
_refine_ls_wR_factor_ref 0.0673
_reflns_Friedel_coverage 0.765
_reflns_Friedel_fraction_full 0.992
_reflns_Friedel_fraction_max 0.989
_reflns_number_gt 6087
_reflns_number_total 6247
_reflns_threshold_expression 'I > 2\s(I)'
_cod_data_source_file ja508846g_si_002.cif
_cod_data_source_block 8776sadabs
_cod_depositor_comments
;
The following automatic conversions were performed:

'_symmetry_cell_setting' value 'ORTHORHOMBIC' changed to
'orthorhombic' according to
/home/saulius/struct/COD-crude-data--automatic-downloads/rss-feeds/ACS/lib/dictionaries/cif_core.dic
dictionary named 'cif_core.dic' version 2.4.2 from 2011-04-26.

Automatic conversion script
Id: cif_fix_values 2827 2014-09-09 07:05:25Z andrius 

 Adding full bibliography for 4122864--4122865.cif.
;
_cod_original_sg_symbol_Hall 'p 2ac 2ab'
_cod_database_code 4122865
_shelx_space_group_comment
;
The symmetry employed for this shelxl refinement is uniquely defined
by the following loop, which should always be used as a source of
symmetry information in preference to the above space-group names.
They are only intended as comments.
;
_shelx_estimated_absorpt_t_max 0.934
_shelx_estimated_absorpt_t_min 0.651
_olex2_refinement_description
;
1. Fixed Uiso
 At 1.2 times of:
  All C(H) groups, All C(H,H) groups
 At 1.5 times of:
  All C(H,H,H) groups, All O(H) groups, All O(H,H) groups
2.a Free rotating group:
 O9(H9D,H9E)
2.b Ternary CH refined with riding coordinates:
 C1(H1), C8(H8), C10(H10), C11(H11), C13(H13), C19(H19), C28(H28), C29(H29)
2.c Secondary CH2 refined with riding coordinates:
 C3(H3A,H3B), C4(H4A,H4B), C26(H26A,H26B), C31(H31A,H31B), C33(H33A,H33B)
2.d Aromatic/amide H refined with riding coordinates:
 C5(H5), C15(H15), C16(H16), C17(H17), C18(H18), C23(H23), C24(H24), C25(H25)
2.e Idealised Me refined as rotating group:
 C7(H7A,H7B,H7C), C9(H9A,H9B,H9C), C12(H12A,H12B,H12C), C20(H20A,H20B,H20C),
 C22(H22A,H22B,H22C), C32(H32A,H32B,H32C), C34(H34A,H34B,H34C)
2.f Idealised tetrahedral OH refined as rotating group:
 O3(H3), O6(H6)
;
_olex2_submission_special_instructions 'No special instructions were received'
_shelxl_version_number 2014-3

loop_
_space_group_symop_operation_xyz
'x, y, z'
'-x+1/2, -y, z+1/2'
'x+1/2, -y+1/2, -z'
'-x, y+1/2, -z+1/2'

loop_
_atom_site_label
_atom_site_type_symbol
_atom_site_fract_x
_atom_site_fract_y
_atom_site_fract_z
_atom_site_U_iso_or_equiv
_atom_site_adp_type
_atom_site_occupancy
_atom_site_site_symmetry_order
_atom_site_calc_flag
_atom_site_refinement_flags_posn
O1 O 0.69618(14) 0.59603(6) 0.63444(5) 0.0190(3) Uani 1 1 d .
O2 O 0.69289(14) 0.59622(7) 0.73913(6) 0.0216(3) Uani 1 1 d .
O3 O 0.66874(16) 0.20031(7) 0.77943(6) 0.0277(3) Uani 1 1 d .
H3 H 0.7565 0.2183 0.7833 0.042 Uiso 1 1 calc GR
O4 O 0.86245(15) 0.23690(6) 0.66413(6) 0.0222(3) Uani 1 1 d .
O5 O 0.97749(16) 0.25390(7) 0.75725(6) 0.0277(3) Uani 1 1 d .
O6 O 0.94027(15) 1.03304(7) 0.62785(6) 0.0234(3) Uani 1 1 d .
H6 H 1.0349 1.0261 0.6247 0.035 Uiso 1 1 calc GR
O7 O 0.62311(15) 1.05039(7) 0.48360(6) 0.0245(3) Uani 1 1 d .
O8 O 0.45443(16) 0.99432(8) 0.54072(6) 0.0304(3) Uani 1 1 d .
N1 N 1.0605(2) 0.16828(10) 0.68938(9) 0.0323(4) Uani 1 1 d .
C1 C 0.8464(2) 0.63104(9) 0.63071(8) 0.0179(4) Uani 1 1 d .
H1 H 0.8734 0.6525 0.6719 0.021 Uiso 1 1 calc R
C2 C 0.6351(2) 0.58067(9) 0.68962(8) 0.0179(4) Uani 1 1 d .
C3 C 0.4833(2) 0.54400(10) 0.68121(9) 0.0222(4) Uani 1 1 d .
H3A H 0.4944 0.5050 0.6499 0.027 Uiso 1 1 calc R
H3B H 0.4093 0.5799 0.6648 0.027 Uiso 1 1 calc R
C4 C 0.4183(2) 0.51110(10) 0.74039(9) 0.0248(4) Uani 1 1 d .
H4A H 0.4181 0.5485 0.7734 0.030 Uiso 1 1 calc R
H4B H 0.3110 0.4963 0.7330 0.030 Uiso 1 1 calc R
C5 C 0.5081(2) 0.44634(10) 0.76214(8) 0.0220(4) Uani 1 1 d .
H5 H 0.6152 0.4534 0.7667 0.026 Uiso 1 1 calc R
C6 C 0.4560(2) 0.38022(10) 0.77581(8) 0.0212(4) Uani 1 1 d .
C7 C 0.2905(2) 0.35857(11) 0.77045(10) 0.0277(4) Uani 1 1 d .
H7A H 0.2271 0.4023 0.7665 0.042 Uiso 1 1 calc GR
H7B H 0.2600 0.3315 0.8076 0.042 Uiso 1 1 calc GR
H7C H 0.2766 0.3278 0.7338 0.042 Uiso 1 1 calc GR
C8 C 0.5663(2) 0.32203(10) 0.79847(8) 0.0225(4) Uani 1 1 d .
H8 H 0.6716 0.3432 0.7972 0.027 Uiso 1 1 calc R
C9 C 0.5328(3) 0.30074(12) 0.86593(9) 0.0312(4) Uani 1 1 d .
H9A H 0.5371 0.3442 0.8922 0.047 Uiso 1 1 calc GR
H9B H 0.6093 0.2655 0.8801 0.047 Uiso 1 1 calc GR
H9C H 0.4307 0.2790 0.8686 0.047 Uiso 1 1 calc GR
C10 C 0.5659(2) 0.25461(10) 0.75624(9) 0.0227(4) Uani 1 1 d .
H10 H 0.4606 0.2334 0.7584 0.027 Uiso 1 1 calc R
C11 C 0.5973(2) 0.27204(9) 0.68754(8) 0.0207(4) Uani 1 1 d .
H11 H 0.5276 0.3130 0.6761 0.025 Uiso 1 1 calc R
C12 C 0.5536(3) 0.20762(10) 0.64609(9) 0.0294(4) Uani 1 1 d .
H12A H 0.5764 0.2195 0.6028 0.044 Uiso 1 1 calc GR
H12B H 0.4440 0.1976 0.6505 0.044 Uiso 1 1 calc GR
H12C H 0.6123 0.1646 0.6585 0.044 Uiso 1 1 calc GR
C13 C 0.7616(2) 0.29889(9) 0.67579(8) 0.0195(4) Uani 1 1 d .
H13 H 0.7988 0.3261 0.7130 0.023 Uiso 1 1 calc R
C14 C 0.9686(2) 0.22193(10) 0.70787(8) 0.0211(4) Uani 1 1 d .
C15 C 0.7741(2) 0.34650(10) 0.61963(8) 0.0209(4) Uani 1 1 d .
H15 H 0.7316 0.3283 0.5822 0.025 Uiso 1 1 calc R
C16 C 0.8393(2) 0.41211(10) 0.61726(8) 0.0201(4) Uani 1 1 d .
H16 H 0.8349 0.4369 0.5787 0.024 Uiso 1 1 calc R
C17 C 0.9168(2) 0.44950(10) 0.66817(8) 0.0208(4) Uani 1 1 d .
H17 H 0.9292 0.4233 0.7058 0.025 Uiso 1 1 calc R
C18 C 0.9716(2) 0.51729(9) 0.66654(8) 0.0212(4) Uani 1 1 d .
H18 H 1.0228 0.5335 0.7028 0.025 Uiso 1 1 calc R
C19 C 0.9618(2) 0.57094(9) 0.61407(8) 0.0197(4) Uani 1 1 d .
H19 H 0.9257 0.5452 0.5760 0.024 Uiso 1 1 calc R
C20 C 1.1186(2) 0.60466(10) 0.60112(9) 0.0252(4) Uani 1 1 d .
H20A H 1.1117 0.6367 0.5649 0.038 Uiso 1 1 calc GR
H20B H 1.1930 0.5660 0.5928 0.038 Uiso 1 1 calc GR
H20C H 1.1517 0.6329 0.6373 0.038 Uiso 1 1 calc GR
C21 C 0.8329(2) 0.69063(9) 0.58310(8) 0.0186(4) Uani 1 1 d .
C22 C 0.7587(2) 0.67109(11) 0.52278(9) 0.0272(4) Uani 1 1 d .
H22A H 0.7641 0.7127 0.4945 0.041 Uiso 1 1 calc GR
H22B H 0.6514 0.6583 0.5301 0.041 Uiso 1 1 calc GR
H22C H 0.8120 0.6295 0.5044 0.041 Uiso 1 1 calc GR
C23 C 0.8889(2) 0.75639(9) 0.59761(8) 0.0186(4) Uani 1 1 d .
H23 H 0.9342 0.7611 0.6374 0.022 Uiso 1 1 calc R
C24 C 0.8877(2) 0.82114(9) 0.55905(8) 0.0203(4) Uani 1 1 d .
H24 H 0.8444 0.8180 0.5187 0.024 Uiso 1 1 calc R
C25 C 0.9444(2) 0.88470(9) 0.57753(8) 0.0215(4) Uani 1 1 d .
H25 H 0.9867 0.8875 0.6180 0.026 Uiso 1 1 calc R
C26 C 0.9461(2) 0.95218(9) 0.53858(8) 0.0214(4) Uani 1 1 d .
H26A H 0.8935 0.9419 0.4989 0.026 Uiso 1 1 calc R
H26B H 1.0535 0.9649 0.5289 0.026 Uiso 1 1 calc R
C27 C 0.8685(2) 1.01822(9) 0.56968(8) 0.0190(4) Uani 1 1 d .
C28 C 0.8729(2) 1.08676(9) 0.52842(8) 0.0206(4) Uani 1 1 d .
H28 H 0.8242 1.1273 0.5521 0.025 Uiso 1 1 calc R
C29 C 0.7791(2) 1.07472(10) 0.46988(8) 0.0223(4) Uani 1 1 d .
H29 H 0.8302 1.0353 0.4456 0.027 Uiso 1 1 calc R
C30 C 0.5860(2) 1.01481(10) 0.53552(8) 0.0215(4) Uani 1 1 d .
C31 C 0.7018(2) 1.00371(10) 0.58581(8) 0.0213(4) Uani 1 1 d .
H31A H 0.6935 0.9528 0.6004 0.026 Uiso 1 1 calc R
H31B H 0.6738 1.0355 0.6211 0.026 Uiso 1 1 calc R
C32 C 1.0344(2) 1.11057(10) 0.51138(10) 0.0270(4) Uani 1 1 d .
H32A H 1.0751 1.0783 0.4792 0.041 Uiso 1 1 calc GR
H32B H 1.1000 1.1081 0.5482 0.041 Uiso 1 1 calc GR
H32C H 1.0320 1.1606 0.4958 0.041 Uiso 1 1 calc GR
C33 C 0.7595(3) 1.13958(10) 0.42697(9) 0.0280(4) Uani 1 1 d .
H33A H 0.8609 1.1526 0.4098 0.034 Uiso 1 1 calc R
H33B H 0.6935 1.1249 0.3918 0.034 Uiso 1 1 calc R
C34 C 0.6906(3) 1.20674(12) 0.45699(10) 0.0377(5) Uani 1 1 d .
H34A H 0.5921 1.1942 0.4759 0.057 Uiso 1 1 calc GR
H34B H 0.6751 1.2444 0.4255 0.057 Uiso 1 1 calc GR
H34C H 0.7602 1.2250 0.4890 0.057 Uiso 1 1 calc GR
O9 O 0.75077(18) 0.46737(11) 0.36407(7) 0.0453(4) Uani 1 1 d .
H9D H 0.8183 0.4843 0.3885 0.068 Uiso 1 1 d G
H9E H 0.7926 0.4554 0.3300 0.068 Uiso 1 1 d G
H1A H 1.129(3) 0.1511(13) 0.7174(11) 0.032(6) Uiso 1 1 d .
H1B H 1.031(3) 0.1399(15) 0.6590(14) 0.055(8) Uiso 1 1 d .

loop_
_atom_site_aniso_label
_atom_site_aniso_U_11
_atom_site_aniso_U_22
_atom_site_aniso_U_33
_atom_site_aniso_U_23
_atom_site_aniso_U_13
_atom_site_aniso_U_12
O1 0.0179(6) 0.0192(6) 0.0199(6) 0.0018(5) -0.0013(5) -0.0033(5)
O2 0.0233(7) 0.0220(6) 0.0195(6) -0.0009(5) -0.0008(5) -0.0027(5)
O3 0.0317(7) 0.0219(7) 0.0296(7) 0.0087(6) -0.0012(6) 0.0021(6)
O4 0.0276(7) 0.0188(6) 0.0203(6) -0.0013(5) -0.0060(5) 0.0062(5)
O5 0.0306(7) 0.0280(7) 0.0245(7) -0.0040(6) -0.0086(6) 0.0041(6)
O6 0.0242(7) 0.0236(7) 0.0223(6) -0.0021(5) -0.0017(5) -0.0016(6)
O7 0.0245(7) 0.0270(6) 0.0220(6) 0.0029(5) 0.0011(5) -0.0023(6)
O8 0.0234(7) 0.0408(8) 0.0268(7) -0.0026(6) 0.0038(6) -0.0049(6)
N1 0.0374(10) 0.0317(9) 0.0279(9) -0.0056(8) -0.0112(8) 0.0146(8)
C1 0.0171(9) 0.0168(8) 0.0199(8) 0.0006(7) -0.0010(7) -0.0031(7)
C2 0.0183(9) 0.0130(8) 0.0224(9) 0.0005(7) 0.0008(7) 0.0025(7)
C3 0.0176(9) 0.0212(9) 0.0279(10) 0.0011(8) -0.0019(7) -0.0009(7)
C4 0.0207(10) 0.0217(9) 0.0319(10) 0.0004(8) 0.0041(8) -0.0008(8)
C5 0.0180(9) 0.0222(9) 0.0259(10) -0.0010(7) 0.0013(7) -0.0022(7)
C6 0.0215(9) 0.0232(9) 0.0190(9) -0.0003(7) 0.0016(7) -0.0015(8)
C7 0.0227(10) 0.0267(10) 0.0338(10) 0.0042(8) 0.0017(8) -0.0041(8)
C8 0.0229(9) 0.0232(9) 0.0212(9) 0.0022(7) -0.0003(7) -0.0019(8)
C9 0.0344(11) 0.0354(11) 0.0239(10) 0.0055(9) -0.0002(8) 0.0022(9)
C10 0.0234(9) 0.0198(9) 0.0249(9) 0.0046(7) -0.0018(8) -0.0007(8)
C11 0.0221(9) 0.0178(8) 0.0223(9) 0.0013(7) -0.0047(7) -0.0011(7)
C12 0.0357(11) 0.0241(9) 0.0283(10) -0.0021(8) -0.0039(9) -0.0072(9)
C13 0.0232(9) 0.0145(8) 0.0207(9) -0.0001(7) -0.0020(7) 0.0019(7)
C14 0.0225(9) 0.0191(8) 0.0218(9) 0.0030(7) -0.0039(7) -0.0005(7)
C15 0.0233(9) 0.0211(9) 0.0184(8) 0.0002(7) -0.0035(7) -0.0001(8)
C16 0.0222(9) 0.0197(9) 0.0184(8) 0.0025(7) -0.0012(7) 0.0015(7)
C17 0.0222(9) 0.0191(8) 0.0212(9) 0.0022(7) -0.0029(7) 0.0025(7)
C18 0.0218(9) 0.0191(8) 0.0226(9) 0.0003(7) -0.0045(7) 0.0024(7)
C19 0.0216(9) 0.0157(8) 0.0218(9) -0.0007(7) -0.0025(7) -0.0003(7)
C20 0.0206(9) 0.0215(9) 0.0335(10) -0.0022(8) 0.0017(8) 0.0000(8)
C21 0.0182(9) 0.0190(9) 0.0187(9) 0.0019(7) 0.0008(7) 0.0016(7)
C22 0.0375(11) 0.0227(9) 0.0214(9) 0.0024(8) -0.0069(8) -0.0047(8)
C23 0.0183(9) 0.0185(9) 0.0190(8) 0.0001(7) 0.0004(7) 0.0022(7)
C24 0.0208(9) 0.0200(9) 0.0202(8) 0.0008(7) 0.0021(7) 0.0011(7)
C25 0.0236(10) 0.0191(9) 0.0216(9) -0.0001(7) 0.0021(8) 0.0019(7)
C26 0.0250(10) 0.0160(8) 0.0232(9) 0.0000(7) 0.0043(8) 0.0008(8)
C27 0.0228(9) 0.0168(8) 0.0174(8) -0.0010(7) 0.0018(7) -0.0021(7)
C28 0.0254(9) 0.0141(8) 0.0222(9) -0.0007(7) 0.0044(8) -0.0004(7)
C29 0.0251(10) 0.0189(8) 0.0228(9) 0.0009(7) 0.0055(8) -0.0025(8)
C30 0.0244(10) 0.0199(9) 0.0204(9) -0.0022(7) 0.0042(7) 0.0002(7)
C31 0.0235(10) 0.0205(9) 0.0200(8) 0.0014(7) 0.0027(7) 0.0007(8)
C32 0.0276(11) 0.0209(9) 0.0325(10) 0.0036(8) 0.0050(8) -0.0048(8)
C33 0.0382(11) 0.0237(10) 0.0221(9) 0.0035(8) 0.0021(8) 0.0000(9)
C34 0.0565(14) 0.0242(10) 0.0324(11) 0.0050(9) -0.0018(10) 0.0091(10)
O9 0.0272(8) 0.0799(13) 0.0287(8) -0.0129(8) 0.0036(6) -0.0149(8)

loop_
_atom_type_symbol
_atom_type_description
_atom_type_scat_dispersion_real
_atom_type_scat_dispersion_imag
_atom_type_scat_source
C C 0.0181 0.0091 'International Tables Vol C Tables 4.2.6.8 and 6.1.1.4'
H H 0.0000 0.0000 'International Tables Vol C Tables 4.2.6.8 and 6.1.1.4'
N N 0.0311 0.0180 'International Tables Vol C Tables 4.2.6.8 and 6.1.1.4'
O O 0.0492 0.0322 'International Tables Vol C Tables 4.2.6.8 and 6.1.1.4'

loop_
_exptl_crystal_face_index_h
_exptl_crystal_face_index_k
_exptl_crystal_face_index_l
_exptl_crystal_face_perp_dist
2.00 0.00 -1.00 0.3200
-2.00 0.00 1.00 0.3200
0.00 -1.00 -2.00 0.0500
0.00 1.00 2.00 0.0500
0.00 1.00 -1.00 0.0500
0.00 -1.00 1.00 0.0500

loop_
_geom_angle_atom_site_label_1
_geom_angle_atom_site_label_2
_geom_angle_atom_site_label_3
_geom_angle
C2 O1 C1 120.05(13)
C14 O4 C13 116.90(13)
C30 O7 C29 122.98(14)
O1 C1 C19 106.55(13)
O1 C1 C21 106.67(13)
C21 C1 C19 114.51(15)
O1 C2 C3 109.96(15)
O2 C2 O1 124.57(16)
O2 C2 C3 125.43(16)
C2 C3 C4 114.06(15)
C5 C4 C3 112.44(15)
C6 C5 C4 127.91(17)
C5 C6 C7 123.60(17)
C5 C6 C8 119.78(17)
C7 C6 C8 116.61(16)
C6 C8 C9 111.28(16)
C6 C8 C10 112.03(15)
C9 C8 C10 110.81(15)
O3 C10 C8 110.68(15)
O3 C10 C11 111.60(15)
C8 C10 C11 113.66(14)
C12 C11 C10 110.83(15)
C12 C11 C13 112.61(15)
C13 C11 C10 113.06(15)
O4 C13 C11 109.91(14)
O4 C13 C15 105.82(14)
C15 C13 C11 112.86(15)
O5 C14 O4 123.74(17)
O5 C14 N1 125.43(18)
N1 C14 O4 110.82(16)
C16 C15 C13 126.15(16)
C15 C16 C17 126.45(17)
C18 C17 C16 125.83(17)
C17 C18 C19 127.70(17)
C18 C19 C1 109.45(15)
C18 C19 C20 110.63(15)
C20 C19 C1 109.80(14)
C22 C21 C1 116.85(15)
C23 C21 C1 117.91(16)
C23 C21 C22 125.23(16)
C21 C23 C24 127.08(16)
C25 C24 C23 123.09(17)
C24 C25 C26 124.27(17)
C25 C26 C27 113.81(14)
O6 C27 C26 109.79(15)
O6 C27 C28 109.84(14)
O6 C27 C31 104.66(14)
C28 C27 C26 112.39(14)
C31 C27 C26 112.45(15)
C31 C27 C28 107.40(15)
C29 C28 C27 110.24(14)
C29 C28 C32 109.94(15)
C32 C28 C27 113.41(15)
O7 C29 C28 112.23(14)
O7 C29 C33 104.93(15)
C33 C29 C28 116.87(15)
O7 C30 C31 120.62(16)
O8 C30 O7 117.29(17)
O8 C30 C31 122.05(16)
C30 C31 C27 117.25(15)
C34 C33 C29 115.06(16)

loop_
_geom_bond_atom_site_label_1
_geom_bond_atom_site_label_2
_geom_bond_distance
O1 C1 1.465(2)
O1 C2 1.334(2)
O2 C2 1.215(2)
O3 C10 1.434(2)
O4 C13 1.463(2)
O4 C14 1.352(2)
O5 C14 1.219(2)
O6 C27 1.429(2)
O7 C29 1.466(2)
O7 C30 1.337(2)
O8 C30 1.215(2)
N1 C14 1.334(3)
C1 C19 1.539(2)
C1 C21 1.506(2)
C2 C3 1.499(3)
C3 C4 1.523(3)
C4 C5 1.502(3)
C5 C6 1.332(3)
C6 C7 1.505(3)
C6 C8 1.521(3)
C8 C9 1.535(3)
C8 C10 1.538(3)
C10 C11 1.541(3)
C11 C12 1.533(2)
C11 C13 1.540(3)
C13 C15 1.499(2)
C15 C16 1.335(3)
C16 C17 1.462(3)
C17 C18 1.336(3)
C18 C19 1.504(2)
C19 C20 1.530(3)
C21 C22 1.497(3)
C21 C23 1.342(3)
C23 C24 1.452(2)
C24 C25 1.331(3)
C25 C26 1.499(2)
C26 C27 1.544(2)
C27 C28 1.543(2)
C27 C31 1.522(3)
C28 C29 1.522(3)
C28 C32 1.523(3)
C29 C33 1.519(3)
C30 C31 1.498(3)
C33 C34 1.519(3)
